data_4508480
loop_
_publ_author_name
'Konarev, Dmitri V.'
'Zorina, Leokadiya V.'
'Ishikawa, Manabu'
'Khasanov, Salavat S.'
'Otsuka, Akihiro'
'Yamochi, Hideki'
'Saito, Gunzi'
'Lyubovskaya, Rimma N.'

_publ_section_title
;
 Molecular Design of Anionic Phthalocyanines with \p--\p Stacking Columnar
 Arrangement. Crystal Structures, Optical, and Magnetic Properties of
 Salts with the Iron(I) Hexadecachlorophthalocyanine Anions
;
_journal_issue 11
_journal_name_full 'Crystal Growth &amp; Design'
_journal_page_first 4930
_journal_paper_doi 10.1021/cg401118s
_journal_volume 13
_journal_year 2013
_chemical_formula_moiety 'C36 H30 N P2, C32 Cl16 Fe N8'
_chemical_formula_sum 'C68 H30 Cl16 Fe N9 P2'
_chemical_formula_weight 1658.00
_chemical_name_systematic
;
 ?
;
_space_group_IT_number 14
_symmetry_cell_setting monoclinic
_symmetry_space_group_name_Hall '-P 2yn'
_symmetry_space_group_name_H-M 'P 1 21/n 1'
_atom_sites_solution_hydrogens geom
_atom_sites_solution_primary direct
_atom_sites_solution_secondary difmap
_audit_creation_method SHELXL-97
_cell_angle_alpha 90.00
_cell_angle_beta 91.3950(10)
_cell_angle_gamma 90.00
_cell_formula_units_Z 2
_cell_length_a 5.0706(2)
_cell_length_b 21.0079(10)
_cell_length_c 29.7452(14)
_cell_measurement_reflns_used 6280
_cell_measurement_temperature 90(1)
_cell_measurement_theta_max 22
_cell_measurement_theta_min 2
_cell_volume 3167.6(2)
_computing_cell_refinement 'Bruker SAINT'
_computing_data_collection 'Bruker APEX2'
_computing_data_reduction 'Bruker SAINT'
_computing_molecular_graphics 'WinGX (L.J. Farrugia, 1999)'
_computing_publication_material 'WinGX (L.J. Farrugia, 1999)'
_computing_structure_refinement 'SHELXL-97 (Sheldrick, 2008)'
_computing_structure_solution 'SHELXS-97 (Sheldrick, 2008)'
_diffrn_ambient_temperature 90(1)
_diffrn_measured_fraction_theta_full 0.988
_diffrn_measured_fraction_theta_max 0.897
_diffrn_measurement_device_type 'Bruker APEX-II CCD'
_diffrn_measurement_method '\f and \w scans'
_diffrn_radiation_monochromator graphite
_diffrn_radiation_source 'fine-focus sealed tube'
_diffrn_radiation_type MoK\a
_diffrn_radiation_wavelength 0.71073
_diffrn_reflns_av_R_equivalents 0.0203
_diffrn_reflns_av_sigmaI/netI 0.0267
_diffrn_reflns_limit_h_max 6
_diffrn_reflns_limit_h_min -6
_diffrn_reflns_limit_k_max 23
_diffrn_reflns_limit_k_min -27
_diffrn_reflns_limit_l_max 37
_diffrn_reflns_limit_l_min -39
_diffrn_reflns_number 18821
_diffrn_reflns_theta_full 26.00
_diffrn_reflns_theta_max 29.08
_diffrn_reflns_theta_min 2.27
_exptl_absorpt_coefficient_mu 1.019
_exptl_absorpt_correction_T_max 0.8282
_exptl_absorpt_correction_T_min 0.7421
_exptl_absorpt_correction_type multi-scan
_exptl_crystal_colour black
_exptl_crystal_density_diffrn 1.738
_exptl_crystal_density_method 'not measured'
_exptl_crystal_description block
_exptl_crystal_F_000 1658
_exptl_crystal_size_max 0.42
_exptl_crystal_size_mid 0.24
_exptl_crystal_size_min 0.18
_refine_diff_density_max 0.444
_refine_diff_density_min -0.392
_refine_diff_density_rms 0.067
_refine_ls_extinction_method none
_refine_ls_goodness_of_fit_ref 1.025
_refine_ls_hydrogen_treatment constr
_refine_ls_matrix_type full
_refine_ls_number_parameters 806
_refine_ls_number_reflns 7587
_refine_ls_number_restraints 342
_refine_ls_restrained_S_all 1.005
_refine_ls_R_factor_all 0.0472
_refine_ls_R_factor_gt 0.0370
_refine_ls_shift/su_max 0.003
_refine_ls_shift/su_mean 0.000
_refine_ls_structure_factor_coef Fsqd
_refine_ls_weighting_details 'calc w=1/[\s^2^(Fo^2^)+(0.0457P)^2^+2.4581P] where P=(Fo^2^+2Fc^2^)/3'
_refine_ls_weighting_scheme calc
_refine_ls_wR_factor_gt 0.0875
_refine_ls_wR_factor_ref 0.0929
_reflns_number_gt 6355
_reflns_number_total 7587
_reflns_threshold_expression >2\s(I)
_cod_data_source_file cg401118s_si_002.cif
_cod_data_source_block (FePc)(PPN)-90k
_cod_original_sg_symbol_H-M 'P 21/n'
_cod_database_code 4508480

loop_
_symmetry_equiv_pos_as_xyz
'x, y, z'
'-x+1/2, y+1/2, -z+1/2'
'-x, -y, -z'
'x-1/2, -y-1/2, z-1/2'

loop_
_atom_site_label
_atom_site_type_symbol
_atom_site_fract_x
_atom_site_fract_y
_atom_site_fract_z
_atom_site_U_iso_or_equiv
_atom_site_adp_type
_atom_site_occupancy
_atom_site_symmetry_multiplicity
_atom_site_calc_flag
_atom_site_refinement_flags
_atom_site_disorder_assembly
_atom_site_disorder_group
Fe1 Fe 0.0000 0.0000 0.0000 0.01736(9) Uani 1 2 d S . .
Cl1 Cl -0.15958(11) -0.29397(2) -0.010324(19) 0.03250(12) Uani 1 1 d . . .
Cl2 Cl -0.56707(12) -0.35725(3) 0.05125(2) 0.03751(14) Uani 1 1 d . . .
Cl3 Cl -0.92850(11) -0.27520(3) 0.110901(19) 0.03581(13) Uani 1 1 d . . .
Cl4 Cl -0.86878(11) -0.12896(3) 0.113600(18) 0.03294(13) Uani 1 1 d . . .
Cl5 Cl -0.88587(11) 0.01899(3) 0.141469(18) 0.03241(12) Uani 1 1 d . . .
Cl6 Cl -1.02146(11) 0.15005(3) 0.181738(18) 0.03783(14) Uani 1 1 d . . .
Cl7 Cl -0.70341(13) 0.27052(3) 0.15556(2) 0.04090(15) Uani 1 1 d . . .
Cl8 Cl -0.27254(12) 0.26262(3) 0.08417(2) 0.03536(13) Uani 1 1 d . . .
N101 N -0.1903(3) -0.07537(8) 0.01725(5) 0.0196(3) Uani 1 1 d . . .
N102 N -0.2144(3) 0.05053(8) 0.03912(5) 0.0194(3) Uani 1 1 d . . .
N103 N -0.4997(3) -0.03051(8) 0.06986(5) 0.0210(3) Uani 1 1 d . . .
N104 N -0.0316(3) 0.15581(8) 0.02666(5) 0.0214(3) Uani 1 1 d . . .
C101 C -0.1447(4) -0.13685(9) 0.00265(6) 0.0213(4) Uani 1 1 d . . .
C102 C -0.3221(4) -0.18074(10) 0.02459(6) 0.0230(4) Uani 1 1 d . . .
C103 C -0.4792(4) -0.14379(10) 0.05267(6) 0.0226(4) Uani 1 1 d . . .
C104 C -0.3937(4) -0.07818(9) 0.04746(6) 0.0201(4) Uani 1 1 d . . .
C105 C -0.4149(4) 0.02849(10) 0.06597(6) 0.0207(4) Uani 1 1 d . . .
C106 C -0.5238(4) 0.08158(10) 0.09130(6) 0.0223(4) Uani 1 1 d . . .
C107 C -0.3867(4) 0.13614(10) 0.07857(6) 0.0228(4) Uani 1 1 d . . .
C108 C -0.1944(4) 0.11588(9) 0.04584(6) 0.0206(4) Uani 1 1 d . . .
C109 C -0.3517(4) -0.24684(10) 0.02290(7) 0.0254(4) Uani 1 1 d . . .
C110 C -0.5379(4) -0.27547(10) 0.05002(7) 0.0279(4) Uani 1 1 d . . .
C111 C -0.6977(4) -0.23852(11) 0.07787(7) 0.0279(4) Uani 1 1 d . . .
C112 C -0.6697(4) -0.17270(10) 0.07918(7) 0.0254(4) Uani 1 1 d . . .
C113 C -0.7191(4) 0.08503(10) 0.12357(6) 0.0252(4) Uani 1 1 d . . .
C114 C -0.7771(4) 0.14418(11) 0.14236(7) 0.0282(5) Uani 1 1 d . . .
C115 C -0.6399(4) 0.19876(11) 0.12966(7) 0.0296(5) Uani 1 1 d . . .
C116 C -0.4433(4) 0.19525(10) 0.09767(7) 0.0261(4) Uani 1 1 d . . .
N1 N 0.3027(14) 0.5188(4) 0.1612(2) 0.0304(13) Uani 0.2557(12) 1 d PU A -1
P11 P 0.0084(11) 0.5146(2) 0.17867(16) 0.0274(6) Uani 0.2557(12) 1 d PU A -1
C201 C -0.105(3) 0.5911(5) 0.1969(6) 0.027(2) Uani 0.2557(12) 1 d PGU A -1
C202 C 0.042(3) 0.6227(7) 0.2299(7) 0.031(3) Uani 0.2557(12) 1 d PGU A -1
H202 H 0.1851 0.6026 0.2440 0.037 Uiso 0.2557(12) 1 calc PR A -1
C203 C -0.024(3) 0.6845(7) 0.2420(6) 0.027(3) Uani 0.2557(12) 1 d PGU A -1
H203 H 0.0741 0.7057 0.2642 0.033 Uiso 0.2557(12) 1 calc PR A -1
C204 C -0.238(3) 0.7146(5) 0.2210(6) 0.027(3) Uani 0.2557(12) 1 d PGU A -1
H204 H -0.2827 0.7559 0.2291 0.032 Uiso 0.2557(12) 1 calc PR A -1
C205 C -0.386(2) 0.6830(5) 0.1880(5) 0.032(3) Uani 0.2557(12) 1 d PGU A -1
H205 H -0.5285 0.7031 0.1739 0.039 Uiso 0.2557(12) 1 calc PR A -1
C206 C -0.319(3) 0.6212(5) 0.1759(5) 0.029(3) Uani 0.2557(12) 1 d PGU A -1
H206 H -0.4176 0.6001 0.1537 0.035 Uiso 0.2557(12) 1 calc PR A -1
C207 C -0.1901(14) 0.4892(4) 0.13126(18) 0.034(3) Uani 0.2557(12) 1 d PGU A -1
C208 C -0.3819(14) 0.4426(4) 0.13639(16) 0.038(2) Uani 0.2557(12) 1 d PGU A -1
H208 H -0.4117 0.4256 0.1647 0.046 Uiso 0.2557(12) 1 calc PR A -1
C209 C -0.5292(13) 0.4216(3) 0.0993(2) 0.038(2) Uani 0.2557(12) 1 d PGU A -1
H209 H -0.6575 0.3905 0.1027 0.046 Uiso 0.2557(12) 1 calc PR A -1
C210 C -0.4846(14) 0.4471(4) 0.05701(17) 0.040(2) Uani 0.2557(12) 1 d PGU A -1
H210 H -0.5831 0.4330 0.0322 0.049 Uiso 0.2557(12) 1 calc PR A -1
C211 C -0.2928(15) 0.4936(4) 0.05187(17) 0.042(2) Uani 0.2557(12) 1 d PGU A -1
H211 H -0.2630 0.5107 0.0236 0.051 Uiso 0.2557(12) 1 calc PR A -1
C212 C -0.1456(14) 0.5147(3) 0.0890(2) 0.038(2) Uani 0.2557(12) 1 d PGU A -1
H212 H -0.0173 0.5458 0.0856 0.045 Uiso 0.2557(12) 1 calc PR A -1
C213 C -0.0341(14) 0.4600(2) 0.22442(16) 0.0232(14) Uani 0.2557(12) 1 d PGU A -1
C214 C -0.1184(14) 0.4782(2) 0.26662(19) 0.0289(16) Uani 0.2557(12) 1 d PGU A -1
H214 H -0.1721 0.5199 0.2716 0.035 Uiso 0.2557(12) 1 calc PR A -1
C215 C -0.1225(14) 0.4341(3) 0.30145(15) 0.029(2) Uani 0.2557(12) 1 d PGU A -1
H215 H -0.1789 0.4463 0.3297 0.035 Uiso 0.2557(12) 1 calc PR A -1
C216 C -0.0422(14) 0.3718(2) 0.29407(17) 0.0283(18) Uani 0.2557(12) 1 d PGU A -1
H216 H -0.0449 0.3423 0.3174 0.034 Uiso 0.2557(12) 1 calc PR A -1
C217 C 0.0421(15) 0.3536(2) 0.2519(2) 0.041(2) Uani 0.2557(12) 1 d PGU A -1
H217 H 0.0958 0.3119 0.2469 0.049 Uiso 0.2557(12) 1 calc PR A -1
C218 C 0.0462(15) 0.3977(3) 0.21703(17) 0.043(3) Uani 0.2557(12) 1 d PGU A -1
H218 H 0.1026 0.3855 0.1888 0.051 Uiso 0.2557(12) 1 calc PR A -1
P12 P 0.6048(6) 0.51864(14) 0.17478(10) 0.0270(4) Uani 0.2557(12) 1 d PU A -1
C219 C 0.719(3) 0.5959(4) 0.1939(5) 0.026(2) Uani 0.2557(12) 1 d PGU A -1
C220 C 0.929(3) 0.6072(6) 0.2237(6) 0.034(3) Uani 0.2557(12) 1 d PGU A -1
H220 H 1.0310 0.5734 0.2345 0.041 Uiso 0.2557(12) 1 calc PR A -1
C221 C 0.987(3) 0.6689(7) 0.2375(7) 0.036(4) Uani 0.2557(12) 1 d PGU A -1
H221 H 1.1277 0.6765 0.2574 0.043 Uiso 0.2557(12) 1 calc PR A -1
C222 C 0.835(3) 0.7195(5) 0.2214(6) 0.026(3) Uani 0.2557(12) 1 d PGU A -1
H222 H 0.8738 0.7608 0.2306 0.032 Uiso 0.2557(12) 1 calc PR A -1
C223 C 0.625(3) 0.7082(4) 0.1916(6) 0.027(2) Uani 0.2557(12) 1 d PGU A -1
H223 H 0.5231 0.7420 0.1808 0.033 Uiso 0.2557(12) 1 calc PR A -1
C224 C 0.567(3) 0.6464(5) 0.1778(5) 0.029(3) Uani 0.2557(12) 1 d PGU A -1
H224 H 0.4264 0.6389 0.1579 0.034 Uiso 0.2557(12) 1 calc PR A -1
C225 C 0.7846(14) 0.4955(4) 0.1263(2) 0.034(2) Uani 0.2557(12) 1 d PGU A -1
C226 C 1.0466(13) 0.5139(3) 0.1226(2) 0.041(2) Uani 0.2557(12) 1 d PGU A -1
H226 H 1.1245 0.5401 0.1443 0.050 Uiso 0.2557(12) 1 calc PR A -1
C227 C 1.1921(12) 0.4930(3) 0.0864(3) 0.054(3) Uani 0.2557(12) 1 d PGU A -1
H227 H 1.3674 0.5052 0.0840 0.065 Uiso 0.2557(12) 1 calc PR A -1
C228 C 1.0756(17) 0.4538(4) 0.0539(3) 0.069(4) Uani 0.2557(12) 1 d PGU A -1
H228 H 1.1729 0.4399 0.0298 0.083 Uiso 0.2557(12) 1 calc PR A -1
C229 C 0.8135(17) 0.4355(4) 0.0576(2) 0.058(4) Uani 0.2557(12) 1 d PGU A -1
H229 H 0.7356 0.4093 0.0359 0.070 Uiso 0.2557(12) 1 calc PR A -1
C230 C 0.6680(13) 0.4564(5) 0.0938(3) 0.058(3) Uani 0.2557(12) 1 d PGU A -1
H230 H 0.4927 0.4441 0.0962 0.069 Uiso 0.2557(12) 1 calc PR A -1
C231 C 0.6852(16) 0.4601(3) 0.21780(19) 0.0313(16) Uani 0.2557(12) 1 d PGU A -1
C232 C 0.7074(17) 0.4766(3) 0.2630(2) 0.038(2) Uani 0.2557(12) 1 d PGU A -1
H232 H 0.6858 0.5187 0.2717 0.046 Uiso 0.2557(12) 1 calc PR A -1
C233 C 0.7619(18) 0.4301(4) 0.29514(16) 0.040(3) Uani 0.2557(12) 1 d PGU A -1
H233 H 0.7768 0.4411 0.3254 0.048 Uiso 0.2557(12) 1 calc PR A -1
C234 C 0.794(2) 0.3671(3) 0.2821(2) 0.055(4) Uani 0.2557(12) 1 d PGU A -1
H234 H 0.8307 0.3360 0.3036 0.067 Uiso 0.2557(12) 1 calc PR A -1
C235 C 0.7720(19) 0.3506(2) 0.2369(2) 0.056(3) Uani 0.2557(12) 1 d PGU A -1
H235 H 0.7936 0.3084 0.2282 0.067 Uiso 0.2557(12) 1 calc PR A -1
C236 C 0.7175(16) 0.3971(3) 0.20477(18) 0.046(2) Uani 0.2557(12) 1 d PGU A -1
H236 H 0.7026 0.3860 0.1745 0.055 Uiso 0.2557(12) 1 calc PR A -1
N2 N 0.3325(15) 0.4913(4) 0.2037(3) 0.0308(14) Uani 0.2443(12) 1 d PU A -2
P21 P 0.0390(12) 0.5011(3) 0.18732(17) 0.0274(6) Uani 0.2443(12) 1 d PU A -2
C301 C -0.080(3) 0.5806(6) 0.1975(6) 0.029(2) Uani 0.2443(12) 1 d PGU A -2
C302 C 0.035(3) 0.6174(9) 0.2315(7) 0.035(4) Uani 0.2443(12) 1 d PGU A -2
H302 H 0.1805 0.6022 0.2478 0.042 Uiso 0.2443(12) 1 calc PR A -2
C303 C -0.068(3) 0.6770(8) 0.2412(7) 0.036(3) Uani 0.2443(12) 1 d PGU A -2
H303 H 0.0081 0.7017 0.2640 0.044 Uiso 0.2443(12) 1 calc PR A -2
C304 C -0.286(3) 0.6998(5) 0.2168(6) 0.043(4) Uani 0.2443(12) 1 d PGU A -2
H304 H -0.3552 0.7396 0.2233 0.051 Uiso 0.2443(12) 1 calc PR A -2
C305 C -0.401(3) 0.6629(5) 0.1828(6) 0.039(3) Uani 0.2443(12) 1 d PGU A -2
H305 H -0.5463 0.6781 0.1665 0.047 Uiso 0.2443(12) 1 calc PR A -2
C306 C -0.297(3) 0.6033(6) 0.1731(5) 0.044(3) Uani 0.2443(12) 1 d PGU A -2
H306 H -0.3740 0.5786 0.1504 0.053 Uiso 0.2443(12) 1 calc PR A -2
C307 C -0.0342(14) 0.4863(3) 0.12850(15) 0.0235(14) Uani 0.2443(12) 1 d PGU A -2
C308 C -0.1267(15) 0.4275(2) 0.11344(19) 0.0304(17) Uani 0.2443(12) 1 d PGU A -2
H308 H -0.1570 0.3951 0.1339 0.036 Uiso 0.2443(12) 1 calc PR A -2
C309 C -0.1741(17) 0.4174(3) 0.0678(2) 0.036(2) Uani 0.2443(12) 1 d PGU A -2
H309 H -0.2360 0.3781 0.0577 0.043 Uiso 0.2443(12) 1 calc PR A -2
C310 C -0.1289(17) 0.4659(4) 0.03717(15) 0.031(3) Uani 0.2443(12) 1 d PGU A -2
H310 H -0.1606 0.4592 0.0066 0.038 Uiso 0.2443(12) 1 calc PR A -2
C311 C -0.0363(17) 0.5247(3) 0.05223(18) 0.039(3) Uani 0.2443(12) 1 d PGU A -2
H311 H -0.0061 0.5572 0.0318 0.046 Uiso 0.2443(12) 1 calc PR A -2
C312 C 0.0110(16) 0.5348(2) 0.0979(2) 0.032(2) Uani 0.2443(12) 1 d PGU A -2
H312 H 0.0730 0.5741 0.1080 0.039 Uiso 0.2443(12) 1 calc PR A -2
C313 C -0.1652(14) 0.4512(4) 0.2208(2) 0.031(2) Uani 0.2443(12) 1 d PGU A -2
C314 C -0.4303(14) 0.4434(4) 0.2091(2) 0.043(3) Uani 0.2443(12) 1 d PGU A -2
H314 H -0.4988 0.4619 0.1829 0.052 Uiso 0.2443(12) 1 calc PR A -2
C315 C -0.5930(11) 0.4080(4) 0.2365(2) 0.056(3) Uani 0.2443(12) 1 d PGU A -2
H315 H -0.7704 0.4028 0.2287 0.067 Uiso 0.2443(12) 1 calc PR A -2
C316 C -0.4907(15) 0.3804(4) 0.2756(2) 0.053(3) Uani 0.2443(12) 1 d PGU A -2
H316 H -0.5996 0.3567 0.2940 0.063 Uiso 0.2443(12) 1 calc PR A -2
C317 C -0.2256(16) 0.3882(5) 0.2874(2) 0.052(4) Uani 0.2443(12) 1 d PGU A -2
H317 H -0.1572 0.3697 0.3136 0.063 Uiso 0.2443(12) 1 calc PR A -2
C318 C -0.0629(12) 0.4236(5) 0.2599(3) 0.052(3) Uani 0.2443(12) 1 d PGU A -2
H318 H 0.1145 0.4288 0.2678 0.063 Uiso 0.2443(12) 1 calc PR A -2
P22 P 0.6303(6) 0.50367(15) 0.19118(10) 0.0270(4) Uani 0.2443(12) 1 d PU A -2
C319 C 0.734(4) 0.5834(4) 0.2018(5) 0.029(2) Uani 0.2443(12) 1 d PGU A -2
C320 C 0.949(4) 0.5964(6) 0.2303(6) 0.041(3) Uani 0.2443(12) 1 d PGU A -2
H320 H 1.0423 0.5632 0.2438 0.049 Uiso 0.2443(12) 1 calc PR A -2
C321 C 1.024(3) 0.6591(8) 0.2384(7) 0.040(4) Uani 0.2443(12) 1 d PGU A -2
H321 H 1.1680 0.6678 0.2574 0.048 Uiso 0.2443(12) 1 calc PR A -2
C322 C 0.885(3) 0.7087(5) 0.2181(7) 0.038(4) Uani 0.2443(12) 1 d PGU A -2
H322 H 0.9349 0.7506 0.2236 0.045 Uiso 0.2443(12) 1 calc PR A -2
C323 C 0.670(3) 0.6957(4) 0.1897(7) 0.033(3) Uani 0.2443(12) 1 d PGU A -2
H323 H 0.5761 0.7289 0.1762 0.039 Uiso 0.2443(12) 1 calc PR A -2
C324 C 0.594(3) 0.6331(5) 0.1816(6) 0.029(3) Uani 0.2443(12) 1 d PGU A -2
H324 H 0.4505 0.6244 0.1626 0.035 Uiso 0.2443(12) 1 calc PR A -2
C325 C 0.6959(15) 0.4880(3) 0.13334(16) 0.028(2) Uani 0.2443(12) 1 d PGU A -2
C326 C 0.8343(14) 0.5309(3) 0.1073(2) 0.0270(18) Uani 0.2443(12) 1 d PGU A -2
H326 H 0.9052 0.5675 0.1203 0.032 Uiso 0.2443(12) 1 calc PR A -2
C327 C 0.8668(15) 0.5191(3) 0.0618(2) 0.036(2) Uani 0.2443(12) 1 d PGU A -2
H327 H 0.9594 0.5478 0.0444 0.044 Uiso 0.2443(12) 1 calc PR A -2
C328 C 0.7607(17) 0.4644(4) 0.04232(16) 0.032(2) Uani 0.2443(12) 1 d PGU A -2
H328 H 0.7825 0.4565 0.0119 0.038 Uiso 0.2443(12) 1 calc PR A -2
C329 C 0.6223(15) 0.4214(3) 0.0683(2) 0.0327(18) Uani 0.2443(12) 1 d PGU A -2
H329 H 0.5514 0.3848 0.0553 0.039 Uiso 0.2443(12) 1 calc PR A -2
C330 C 0.5898(15) 0.4332(3) 0.1139(2) 0.0311(18) Uani 0.2443(12) 1 d PGU A -2
H330 H 0.4972 0.4045 0.1313 0.037 Uiso 0.2443(12) 1 calc PR A -2
C331 C 0.8314(14) 0.4527(4) 0.2257(2) 0.029(2) Uani 0.2443(12) 1 d PGU A -2
C332 C 1.0571(15) 0.4248(4) 0.20884(17) 0.040(3) Uani 0.2443(12) 1 d PGU A -2
H332 H 1.1025 0.4318 0.1791 0.048 Uiso 0.2443(12) 1 calc PR A -2
C333 C 1.2149(13) 0.3864(4) 0.2364(2) 0.043(2) Uani 0.2443(12) 1 d PGU A -2
H333 H 1.3659 0.3677 0.2251 0.052 Uiso 0.2443(12) 1 calc PR A -2
C334 C 1.1470(14) 0.3758(4) 0.2808(2) 0.037(2) Uani 0.2443(12) 1 d PGU A -2
H334 H 1.2526 0.3501 0.2992 0.045 Uiso 0.2443(12) 1 calc PR A -2
C335 C 0.9214(15) 0.4038(5) 0.29760(17) 0.039(3) Uani 0.2443(12) 1 d PGU A -2
H335 H 0.8760 0.3967 0.3273 0.047 Uiso 0.2443(12) 1 calc PR A -2
C336 C 0.7635(13) 0.4422(5) 0.2701(2) 0.046(3) Uani 0.2443(12) 1 d PGU A -2
H336 H 0.6126 0.4609 0.2813 0.055 Uiso 0.2443(12) 1 calc PR A -2

loop_
_atom_site_aniso_label
_atom_site_aniso_U_11
_atom_site_aniso_U_22
_atom_site_aniso_U_33
_atom_site_aniso_U_23
_atom_site_aniso_U_13
_atom_site_aniso_U_12
Fe1 0.01764(18) 0.02122(19) 0.01329(17) -0.00030(14) 0.00138(13) 0.00112(14)
Cl1 0.0374(3) 0.0247(2) 0.0354(3) -0.0025(2) 0.0017(2) -0.0004(2)
Cl2 0.0435(3) 0.0273(3) 0.0416(3) 0.0055(2) -0.0029(2) -0.0088(2)
Cl3 0.0324(3) 0.0409(3) 0.0341(3) 0.0128(2) 0.0005(2) -0.0102(2)
Cl4 0.0291(3) 0.0399(3) 0.0303(3) 0.0021(2) 0.0093(2) -0.0048(2)
Cl5 0.0292(3) 0.0434(3) 0.0250(2) 0.0021(2) 0.0095(2) 0.0024(2)
Cl6 0.0304(3) 0.0590(4) 0.0243(3) -0.0059(2) 0.0060(2) 0.0135(3)
Cl7 0.0429(3) 0.0428(3) 0.0371(3) -0.0167(3) 0.0032(2) 0.0128(3)
Cl8 0.0394(3) 0.0291(3) 0.0377(3) -0.0082(2) 0.0036(2) 0.0026(2)
N101 0.0181(8) 0.0246(8) 0.0161(7) 0.0010(6) -0.0005(6) 0.0007(6)
N102 0.0189(8) 0.0247(8) 0.0146(7) 0.0006(6) 0.0003(6) 0.0020(6)
N103 0.0184(8) 0.0288(9) 0.0159(7) 0.0022(6) -0.0001(6) 0.0006(6)
N104 0.0229(8) 0.0234(8) 0.0178(8) -0.0016(6) -0.0014(6) 0.0033(6)
C101 0.0221(9) 0.0246(10) 0.0170(9) 0.0005(7) -0.0030(7) 0.0008(7)
C102 0.0225(9) 0.0281(10) 0.0184(9) 0.0014(8) -0.0029(7) -0.0024(8)
C103 0.0215(9) 0.0277(10) 0.0184(9) 0.0023(7) -0.0030(7) -0.0016(8)
C104 0.0178(9) 0.0265(10) 0.0160(8) 0.0022(7) -0.0005(7) -0.0015(7)
C105 0.0171(9) 0.0321(10) 0.0128(8) -0.0001(7) -0.0012(7) 0.0044(7)
C106 0.0207(9) 0.0307(10) 0.0154(8) -0.0011(7) -0.0014(7) 0.0052(8)
C107 0.0224(9) 0.0289(10) 0.0168(9) -0.0020(7) -0.0019(7) 0.0047(8)
C108 0.0214(9) 0.0247(9) 0.0155(8) -0.0019(7) -0.0024(7) 0.0047(7)
C109 0.0268(10) 0.0274(10) 0.0218(9) 0.0001(8) -0.0044(8) -0.0006(8)
C110 0.0290(11) 0.0268(10) 0.0275(10) 0.0046(8) -0.0067(8) -0.0052(8)
C111 0.0253(10) 0.0344(11) 0.0237(10) 0.0086(8) -0.0041(8) -0.0077(8)
C112 0.0224(10) 0.0348(11) 0.0190(9) 0.0030(8) -0.0017(7) -0.0022(8)
C113 0.0220(10) 0.0374(11) 0.0163(9) 0.0000(8) -0.0004(7) 0.0052(8)
C114 0.0223(10) 0.0459(13) 0.0165(9) -0.0060(9) 0.0007(7) 0.0112(9)
C115 0.0299(11) 0.0358(11) 0.0229(10) -0.0098(9) -0.0030(8) 0.0117(9)
C116 0.0278(10) 0.0283(10) 0.0221(10) -0.0039(8) -0.0027(8) 0.0058(8)
N1 0.0267(15) 0.041(4) 0.024(3) -0.003(3) 0.0050(17) -0.006(2)
P11 0.0240(11) 0.0343(18) 0.0239(14) -0.0011(10) 0.0019(10) -0.0038(11)
C201 0.025(6) 0.029(3) 0.026(7) 0.003(3) 0.004(4) -0.008(3)
C202 0.026(6) 0.037(5) 0.029(7) -0.007(4) 0.004(5) -0.003(4)
C203 0.021(5) 0.037(5) 0.025(5) -0.004(4) 0.009(4) -0.003(4)
C204 0.020(6) 0.030(5) 0.030(6) -0.004(4) 0.005(5) -0.009(4)
C205 0.041(6) 0.025(5) 0.030(6) -0.005(5) -0.004(4) -0.005(4)
C206 0.037(6) 0.026(4) 0.025(5) -0.001(4) -0.001(4) -0.002(3)
C207 0.031(4) 0.053(7) 0.019(3) -0.007(3) 0.006(3) -0.014(5)
C208 0.033(5) 0.051(6) 0.031(4) 0.010(4) -0.008(4) -0.013(4)
C209 0.048(6) 0.030(5) 0.037(4) -0.002(3) -0.006(4) -0.012(4)
C210 0.053(6) 0.042(6) 0.026(3) -0.011(4) -0.005(4) -0.006(4)
C211 0.049(7) 0.058(7) 0.020(3) 0.009(4) -0.004(4) -0.009(5)
C212 0.042(6) 0.049(6) 0.022(3) -0.001(4) 0.005(4) -0.012(4)
C213 0.019(4) 0.024(3) 0.026(2) -0.005(2) 0.001(3) -0.006(3)
C214 0.032(5) 0.030(4) 0.025(3) 0.001(2) 0.003(3) 0.009(4)
C215 0.041(7) 0.020(4) 0.026(3) -0.003(3) 0.000(4) -0.003(4)
C216 0.031(5) 0.025(4) 0.028(3) -0.007(3) -0.012(4) 0.003(4)
C217 0.058(6) 0.024(3) 0.041(4) -0.004(3) 0.010(5) 0.007(4)
C218 0.063(7) 0.029(3) 0.037(4) -0.004(3) 0.015(5) 0.007(5)
P12 0.0255(7) 0.0315(11) 0.0243(12) 0.0014(8) 0.0037(10) -0.0011(8)
C219 0.024(5) 0.029(2) 0.025(6) 0.004(3) -0.002(4) -0.001(3)
C220 0.025(6) 0.037(4) 0.040(6) 0.006(4) -0.008(4) -0.001(4)
C221 0.025(7) 0.044(5) 0.039(8) -0.003(6) -0.009(5) -0.002(5)
C222 0.016(6) 0.034(4) 0.030(6) -0.001(4) 0.011(4) -0.007(4)
C223 0.024(5) 0.030(3) 0.028(5) 0.001(5) 0.005(4) 0.002(4)
C224 0.027(5) 0.029(3) 0.029(6) 0.008(5) -0.004(4) -0.004(4)
C225 0.038(4) 0.030(6) 0.035(3) 0.000(3) 0.016(3) -0.001(4)
C226 0.044(4) 0.024(5) 0.057(6) 0.004(4) 0.028(4) -0.004(4)
C227 0.058(5) 0.034(5) 0.072(7) 0.004(4) 0.043(5) -0.003(4)
C228 0.093(8) 0.038(6) 0.080(8) -0.016(5) 0.061(7) -0.012(6)
C229 0.084(9) 0.047(8) 0.046(7) -0.015(5) 0.029(6) -0.007(8)
C230 0.059(6) 0.070(8) 0.045(6) -0.022(5) 0.022(5) -0.014(6)
C231 0.029(5) 0.032(3) 0.033(3) 0.007(2) 0.003(4) -0.006(4)
C232 0.048(6) 0.039(4) 0.028(3) 0.012(3) 0.016(4) 0.009(5)
C233 0.053(9) 0.037(5) 0.030(3) 0.011(3) 0.017(5) 0.010(6)
C234 0.090(11) 0.035(4) 0.043(4) 0.010(4) 0.018(6) 0.004(6)
C235 0.090(9) 0.031(4) 0.047(5) 0.004(3) 0.005(6) 0.003(5)
C236 0.063(7) 0.032(3) 0.043(4) 0.006(3) 0.008(5) -0.006(4)
N2 0.0242(16) 0.040(4) 0.028(3) -0.002(3) 0.0000(19) -0.002(2)
P21 0.0240(11) 0.0343(18) 0.0239(14) -0.0011(10) 0.0019(10) -0.0038(11)
C301 0.027(6) 0.039(4) 0.022(6) -0.003(4) 0.010(4) -0.001(4)
C302 0.034(8) 0.042(5) 0.030(7) -0.009(5) 0.009(5) -0.005(5)
C303 0.037(7) 0.041(6) 0.032(6) -0.007(5) 0.011(5) -0.005(5)
C304 0.049(7) 0.041(6) 0.037(6) 0.001(5) 0.006(5) -0.002(5)
C305 0.050(6) 0.032(6) 0.035(7) 0.010(5) 0.000(5) -0.001(4)
C306 0.048(6) 0.042(6) 0.043(7) -0.001(5) -0.007(5) 0.007(4)
C307 0.022(4) 0.026(3) 0.0229(19) 0.0030(19) 0.003(3) -0.007(3)
C308 0.042(5) 0.021(3) 0.029(3) 0.000(2) 0.006(4) -0.003(3)
C309 0.055(7) 0.022(4) 0.031(3) -0.003(3) -0.001(5) -0.006(4)
C310 0.032(6) 0.036(5) 0.026(3) -0.003(3) 0.007(4) -0.012(5)
C311 0.057(8) 0.036(4) 0.022(3) 0.004(3) 0.005(4) -0.024(5)
C312 0.043(6) 0.030(4) 0.024(3) 0.002(3) 0.006(4) -0.018(4)
C313 0.035(4) 0.042(6) 0.017(3) -0.007(4) 0.001(4) -0.016(5)
C314 0.031(4) 0.063(7) 0.036(5) 0.009(4) 0.004(3) -0.013(4)
C315 0.035(4) 0.089(9) 0.042(6) 0.020(5) 0.008(4) -0.016(5)
C316 0.054(5) 0.070(8) 0.034(5) 0.010(4) 0.005(4) -0.021(6)
C317 0.059(6) 0.073(10) 0.025(5) 0.011(5) -0.004(5) -0.021(7)
C318 0.056(5) 0.066(8) 0.034(5) 0.013(4) -0.014(4) -0.032(6)
P22 0.0255(7) 0.0315(11) 0.0243(12) 0.0014(8) 0.0037(10) -0.0011(8)
C319 0.029(5) 0.034(2) 0.026(6) -0.002(3) 0.001(4) -0.003(3)
C320 0.030(6) 0.043(4) 0.050(8) 0.003(5) -0.009(5) -0.006(4)
C321 0.037(7) 0.045(5) 0.037(7) 0.001(5) -0.008(5) -0.008(5)
C322 0.034(7) 0.040(5) 0.039(7) -0.003(5) -0.003(6) -0.006(5)
C323 0.026(6) 0.034(3) 0.038(7) 0.002(6) 0.002(5) -0.006(5)
C324 0.034(7) 0.033(3) 0.020(5) 0.001(5) 0.001(5) -0.005(4)
C325 0.033(5) 0.028(5) 0.023(2) 0.001(2) 0.000(3) -0.009(4)
C326 0.026(5) 0.032(4) 0.023(3) -0.001(3) 0.003(3) -0.008(3)
C327 0.055(8) 0.034(5) 0.020(3) 0.002(4) 0.000(4) -0.008(4)
C328 0.039(8) 0.024(5) 0.032(4) -0.008(3) 0.003(4) 0.010(4)
C329 0.037(6) 0.025(4) 0.035(4) -0.004(3) -0.008(4) 0.003(3)
C330 0.035(6) 0.024(4) 0.034(4) -0.001(3) -0.006(4) -0.005(3)
C331 0.023(4) 0.039(5) 0.025(4) 0.006(5) 0.003(4) -0.001(4)
C332 0.038(6) 0.053(7) 0.029(4) 0.001(4) 0.004(3) 0.014(4)
C333 0.047(6) 0.057(7) 0.027(4) -0.002(4) 0.004(3) 0.021(5)
C334 0.041(5) 0.046(6) 0.025(3) -0.006(4) -0.002(4) 0.007(4)
C335 0.038(6) 0.061(10) 0.018(4) 0.003(4) 0.000(3) 0.007(5)
C336 0.034(6) 0.080(10) 0.023(4) 0.010(5) 0.003(4) 0.013(5)

loop_
_atom_type_symbol
_atom_type_description
_atom_type_scat_dispersion_real
_atom_type_scat_dispersion_imag
_atom_type_scat_source
C C 0.0033 0.0016 'International Tables Vol C Tables 4.2.6.8 and 6.1.1.4'
H H 0.0000 0.0000 'International Tables Vol C Tables 4.2.6.8 and 6.1.1.4'
N N 0.0061 0.0033 'International Tables Vol C Tables 4.2.6.8 and 6.1.1.4'
P P 0.1023 0.0942 'International Tables Vol C Tables 4.2.6.8 and 6.1.1.4'
Cl Cl 0.1484 0.1585 'International Tables Vol C Tables 4.2.6.8 and 6.1.1.4'
Fe Fe 0.3463 0.8444 'International Tables Vol C Tables 4.2.6.8 and 6.1.1.4'

loop_
_geom_angle_atom_site_label_1
_geom_angle_atom_site_label_2
_geom_angle_atom_site_label_3
_geom_angle
_geom_angle_site_symmetry_1
_geom_angle_site_symmetry_3
N102 Fe1 N102 180.00(13) 3 .
N102 Fe1 N101 90.10(7) 3 .
N102 Fe1 N101 89.90(7) . .
N102 Fe1 N101 89.90(7) 3 3
N102 Fe1 N101 90.10(7) . 3
N101 Fe1 N101 180.00(10) . 3
C101 N101 C104 107.24(16) . .
C101 N101 Fe1 126.43(13) . .
C104 N101 Fe1 126.32(13) . .
C105 N102 C108 107.37(16) . .
C105 N102 Fe1 126.51(13) . .
C108 N102 Fe1 126.11(13) . .
C105 N103 C104 122.00(17) . .
C108 N104 C101 122.25(17) . 3
N104 C101 N101 127.41(18) 3 .
N104 C101 C102 122.63(18) 3 .
N101 C101 C102 109.95(17) . .
C109 C102 C103 120.61(18) . .
C109 C102 C101 132.94(19) . .
C103 C102 C101 106.43(17) . .
C112 C103 C102 120.32(19) . .
C112 C103 C104 133.06(19) . .
C102 C103 C104 106.61(17) . .
N103 C104 N101 127.71(18) . .
N103 C104 C103 122.51(17) . .
N101 C104 C103 109.76(17) . .
N103 C105 N102 127.55(18) . .
N103 C105 C106 122.96(17) . .
N102 C105 C106 109.49(17) . .
C113 C106 C107 120.60(19) . .
C113 C106 C105 132.6(2) . .
C107 C106 C105 106.81(17) . .
C106 C107 C116 120.65(19) . .
C106 C107 C108 106.66(17) . .
C116 C107 C108 132.7(2) . .
N104 C108 N102 127.67(17) . .
N104 C108 C107 122.66(18) . .
N102 C108 C107 109.66(17) . .
C110 C109 C102 118.8(2) . .
C110 C109 Cl1 119.07(17) . .
C102 C109 Cl1 122.09(16) . .
C109 C110 C111 120.74(19) . .
C109 C110 Cl2 120.12(18) . .
C111 C110 Cl2 119.10(16) . .
C112 C111 C110 120.35(19) . .
C112 C111 Cl3 119.86(17) . .
C110 C111 Cl3 119.79(17) . .
C111 C112 C103 119.16(19) . .
C111 C112 Cl4 119.10(16) . .
C103 C112 Cl4 121.74(17) . .
C114 C113 C106 118.7(2) . .
C114 C113 Cl5 119.02(16) . .
C106 C113 Cl5 122.26(17) . .
C113 C114 C115 120.72(19) . .
C113 C114 Cl6 119.70(18) . .
C115 C114 Cl6 119.59(16) . .
C116 C115 C114 120.58(19) . .
C116 C115 Cl7 119.61(18) . .
C114 C115 Cl7 119.74(17) . .
C115 C116 C107 118.7(2) . .
C115 C116 Cl8 119.32(16) . .
C107 C116 Cl8 121.92(17) . .
P12 N1 P11 145.9(5) . .
N1 P11 C207 105.8(5) . .
N1 P11 C201 111.0(7) . .
C207 P11 C201 109.0(6) . .
N1 P11 C213 114.4(4) . .
C207 P11 C213 109.3(4) . .
C201 P11 C213 107.3(7) . .
C202 C201 C206 120.0 . .
C202 C201 P11 118.1(8) . .
C206 C201 P11 121.7(8) . .
C203 C202 C201 120.0 . .
C204 C203 C202 120.0 . .
C205 C204 C203 120.0 . .
C206 C205 C204 120.0 . .
C205 C206 C201 120.0 . .
C208 C207 C212 120.0 . .
C208 C207 P11 120.2(5) . .
C212 C207 P11 119.7(5) . .
C209 C208 C207 120.0 . .
C208 C209 C210 120.0 . .
C211 C210 C209 120.0 . .
C210 C211 C212 120.0 . .
C211 C212 C207 120.0 . .
C214 C213 C218 120.0 . .
C214 C213 P11 123.6(4) . .
C218 C213 P11 116.1(4) . .
C215 C214 C213 120.0 . .
C216 C215 C214 120.0 . .
C215 C216 C217 120.0 . .
C218 C217 C216 120.0 . .
C217 C218 C213 120.0 . .
N1 P12 C225 107.7(4) . .
N1 P12 C219 112.4(6) . .
C225 P12 C219 109.3(6) . .
N1 P12 C231 112.5(4) . .
C225 P12 C231 105.9(4) . .
C219 P12 C231 108.8(5) . .
C220 C219 C224 120.0 . .
C220 C219 P12 126.0(7) . .
C224 C219 P12 113.9(7) . .
C221 C220 C219 120.0 . .
C220 C221 C222 120.0 . .
C221 C222 C223 120.0 . .
C222 C223 C224 120.0 . .
C223 C224 C219 120.0 . .
C226 C225 C230 120.0 . .
C226 C225 P12 119.6(4) . .
C230 C225 P12 120.3(4) . .
C227 C226 C225 120.0 . .
C226 C227 C228 120.0 . .
C229 C228 C227 120.0 . .
C228 C229 C230 120.0 . .
C229 C230 C225 120.0 . .
C232 C231 C236 120.0 . .
C232 C231 P12 121.6(4) . .
C236 C231 P12 118.4(4) . .
C233 C232 C231 120.0 . .
C232 C233 C234 120.0 . .
C235 C234 C233 120.0 . .
C234 C235 C236 120.0 . .
C235 C236 C231 120.0 . .
P21 N2 P22 143.8(6) . .
N2 P21 C313 107.8(4) . .
N2 P21 C301 112.9(7) . .
C313 P21 C301 104.4(8) . .
N2 P21 C307 116.7(5) . .
C313 P21 C307 109.2(5) . .
C301 P21 C307 105.1(6) . .
C302 C301 C306 120.0 . .
C302 C301 P21 120.2(8) . .
C306 C301 P21 119.7(8) . .
C303 C302 C301 120.0 . .
C302 C303 C304 120.0 . .
C305 C304 C303 120.0 . .
C304 C305 C306 120.0 . .
C305 C306 C301 120.0 . .
C308 C307 C312 120.0 . .
C308 C307 P21 121.7(4) . .
C312 C307 P21 118.3(4) . .
C309 C308 C307 120.0 . .
C308 C309 C310 120.0 . .
C311 C310 C309 120.0 . .
C310 C311 C312 120.0 . .
C311 C312 C307 120.0 . .
C314 C313 C318 120.0 . .
C314 C313 P21 119.8(4) . .
C318 C313 P21 120.0(4) . .
C315 C314 C313 120.0 . .
C314 C315 C316 120.0 . .
C317 C316 C315 120.0 . .
C318 C317 C316 120.0 . .
C317 C318 C313 120.0 . .
N2 P22 C319 113.0(7) . .
N2 P22 C331 107.5(4) . .
C319 P22 C331 107.4(6) . .
N2 P22 C325 113.3(4) . .
C319 P22 C325 106.4(6) . .
C331 P22 C325 109.0(4) . .
C320 C319 C324 120.0 . .
C320 C319 P22 121.1(8) . .
C324 C319 P22 118.9(8) . .
C321 C320 C319 120.0 . .
C322 C321 C320 120.0 . .
C321 C322 C323 120.0 . .
C324 C323 C322 120.0 . .
C323 C324 C319 120.0 . .
C326 C325 C330 120.0 . .
C326 C325 P22 121.6(4) . .
C330 C325 P22 118.3(4) . .
C327 C326 C325 120.0 . .
C328 C327 C326 120.0 . .
C327 C328 C329 120.0 . .
C330 C329 C328 120.0 . .
C329 C330 C325 120.0 . .
C332 C331 C336 120.0 . .
C332 C331 P22 120.6(4) . .
C336 C331 P22 119.3(4) . .
C333 C332 C331 120.0 . .
C332 C333 C334 120.0 . .
C335 C334 C333 120.0 . .
C334 C335 C336 120.0 . .
C335 C336 C331 120.0 . .

loop_
_geom_bond_atom_site_label_1
_geom_bond_atom_site_label_2
_geom_bond_distance
_geom_bond_site_symmetry_2
Fe1 N102 1.9299(16) 3
Fe1 N102 1.9299(16) .
Fe1 N101 1.9301(16) .
Fe1 N101 1.9301(16) 3
Cl1 C109 1.718(2) .
Cl2 C110 1.725(2) .
Cl3 C111 1.727(2) .
Cl4 C112 1.721(2) .
Cl5 C113 1.716(2) .
Cl6 C114 1.730(2) .
Cl7 C115 1.727(2) .
Cl8 C116 1.712(2) .
N101 C101 1.384(2) .
N101 C104 1.385(2) .
N102 C105 1.387(2) .
N102 C108 1.391(2) .
N103 C105 1.318(3) .
N103 C104 1.324(3) .
N104 C108 1.317(3) .
N104 C101 1.325(3) 3
C101 N104 1.325(3) 3
C101 C102 1.454(3) .
C102 C109 1.397(3) .
C102 C103 1.403(3) .
C103 C112 1.400(3) .
C103 C104 1.454(3) .
C105 C106 1.462(3) .
C106 C113 1.398(3) .
C106 C107 1.398(3) .
C107 C116 1.398(3) .
C107 C108 1.458(3) .
C109 C110 1.393(3) .
C110 C111 1.406(3) .
C111 C112 1.391(3) .
C113 C114 1.397(3) .
C114 C115 1.398(3) .
C115 C116 1.396(3) .
N1 P12 1.575(8) .
N1 P11 1.594(9) .
P11 C207 1.794(7) .
P11 C201 1.796(9) .
P11 C213 1.796(6) .
C201 C202 1.3900 .
C201 C206 1.3900 .
C202 C203 1.3900 .
C203 C204 1.3900 .
C204 C205 1.3900 .
C205 C206 1.3900 .
C207 C208 1.3900 .
C207 C212 1.3900 .
C208 C209 1.3900 .
C209 C210 1.3900 .
C210 C211 1.3900 .
C211 C212 1.3900 .
C213 C214 1.3900 .
C213 C218 1.3900 .
C214 C215 1.3900 .
C215 C216 1.3900 .
C216 C217 1.3900 .
C217 C218 1.3900 .
P12 C225 1.792(5) .
P12 C219 1.811(10) .
P12 C231 1.815(6) .
C219 C220 1.3900 .
C219 C224 1.3900 .
C220 C221 1.3900 .
C221 C222 1.3900 .
C222 C223 1.3900 .
C223 C224 1.3900 .
C225 C226 1.3900 .
C225 C230 1.3900 .
C226 C227 1.3900 .
C227 C228 1.3900 .
C228 C229 1.3900 .
C229 C230 1.3900 .
C231 C232 1.3900 .
C231 C236 1.3900 .
C232 C233 1.3900 .
C233 C234 1.3900 .
C234 C235 1.3900 .
C235 C236 1.3900 .
N2 P21 1.569(9) .
N2 P22 1.586(8) .
P21 C313 1.793(7) .
P21 C301 1.802(9) .
P21 C307 1.807(7) .
C301 C302 1.3900 .
C301 C306 1.3900 .
C302 C303 1.3900 .
C303 C304 1.3900 .
C304 C305 1.3900 .
C305 C306 1.3900 .
C307 C308 1.3900 .
C307 C312 1.3900 .
C308 C309 1.3900 .
C309 C310 1.3900 .
C310 C311 1.3900 .
C311 C312 1.3900 .
C313 C314 1.3900 .
C313 C318 1.3900 .
C314 C315 1.3900 .
C315 C316 1.3900 .
C316 C317 1.3900 .
C317 C318 1.3900 .
P22 C319 1.782(10) .
P22 C331 1.785(6) .
P22 C325 1.791(6) .
C319 C320 1.3900 .
C319 C324 1.3900 .
C320 C321 1.3900 .
C321 C322 1.3900 .
C322 C323 1.3900 .
C323 C324 1.3900 .
C325 C326 1.3900 .
C325 C330 1.3900 .
C326 C327 1.3900 .
C327 C328 1.3900 .
C328 C329 1.3900 .
C329 C330 1.3900 .
C331 C332 1.3900 .
C331 C336 1.3900 .
C332 C333 1.3900 .
C333 C334 1.3900 .
C334 C335 1.3900 .
C335 C336 1.3900 .
